data_7250984
loop_
_publ_author_name
'Marasinghe, Aloka A.'
'Averkiev, Boris B.'
'Aaker\"oy, Christer B.'

_publ_section_title
;
 Examining intermolecular interactions in crystal structures of
 amide-substituted 2-aminopyrimidine derivatives
;
_journal_issue 43
_journal_name_full CrystEngComm
_journal_page_first 7000
_journal_page_last 7011
_journal_paper_doi 10.1039/D5CE00839E
_journal_volume 27
_journal_year 2025
_chemical_formula_moiety 'C10 H15 N3 O'
_chemical_formula_sum 'C10 H15 N3 O'
_chemical_formula_weight 193.25
_chemical_melting_point 384.0(10)
_chemical_name_systematic N-(pyrimidin-2-yl)hexanamide
_space_group_crystal_system triclinic
_space_group_IT_number 2
_space_group_name_Hall '-P 1'
_space_group_name_H-M_alt 'P -1'
_atom_sites_solution_hydrogens mixed
_atom_sites_solution_primary direct
_audit_creation_date 2023-12-15
_audit_creation_method
;
Olex2 1.5-ac5-024
(compiled 2022.04.12 svn.rca3783a0 for Rigaku Oxford Diffraction, GUI svn.r6498)
;
_audit_update_record
;
2025-08-25 deposited with the CCDC.	2025-10-02 downloaded from the CCDC.
;
_cell_angle_alpha 86.598(2)
_cell_angle_beta 83.945(2)
_cell_angle_gamma 76.146(2)
_cell_formula_units_Z 2
_cell_length_a 5.48770(10)
_cell_length_b 9.4348(3)
_cell_length_c 10.5745(3)
_cell_measurement_reflns_used 1241
_cell_measurement_temperature 292.66(13)
_cell_measurement_theta_max 78.7710
_cell_measurement_theta_min 4.2160
_cell_volume 528.28(2)
_computing_cell_refinement 'CrysAlisPro 1.171.43.100a (Rigaku OD, 2023)'
_computing_data_collection 'CrysAlisPro 1.171.43.100a (Rigaku OD, 2023)'
_computing_data_reduction 'CrysAlisPro 1.171.43.100a (Rigaku OD, 2023)'
_computing_molecular_graphics 'Olex2 1.5-ac5-024 (Dolomanov et al., 2009)'
_computing_publication_material 'Olex2 1.5-ac5-024 (Dolomanov et al., 2009)'
_computing_structure_refinement 'SHELXL 2018/3 (Sheldrick, 2015)'
_computing_structure_solution 'SHELXS  (Sheldrick, 2008)'
_diffrn_ambient_environment air
_diffrn_ambient_temperature 292.66(13)
_diffrn_detector 'Hybrid Pixel Array Detector'
_diffrn_detector_area_resol_mean 10.0000
_diffrn_detector_type HyPix
_diffrn_measured_fraction_theta_full 0.995
_diffrn_measured_fraction_theta_max 0.980
_diffrn_measurement_details
;
List of Runs (angles in degrees, time in seconds):

  # Type    Start    End  Width  t~exp~   \w     \q     \k     \f   Frames
#--------------------------------------------------------------------------
  1  \w     -2.00  24.00   0.50    0.20    --  -47.98  88.00-178.00   52
  2  \w    -53.00 -13.00   0.50    0.20    --  -47.98  88.00-178.00   80
  3  \w    -18.00  73.00   0.50    0.20    --   47.98 -88.00  65.00  182
  4  \w   -151.00-125.00   0.50    1.00    --  -91.75 -88.00  65.00   52
  5  \w    -93.00 -66.00   0.50    1.00    --  -91.75  88.00-178.00   54
  6  \w    115.00 158.00   0.50    1.00    --  113.25  88.00-178.00   86
  7  \w   -111.00 -86.00   0.50    0.20    --  -47.98-125.00 -30.00   50
  8  \w   -115.00 -80.00   0.50    0.20    --  -47.98-125.00-180.00   70
  9  \w     -2.00  28.00   0.50    0.20    --  -47.98  19.00  60.00   60
 10  \w   -118.00 -73.00   0.50    0.20    --  -47.98-125.00 150.00   90
 11  \w     -5.00  24.00   0.50    0.20    --   47.98 -19.00 150.00   58
 12  \w     -3.00  42.00   0.50    0.20    --   47.98 -38.00  60.00   90
 13  \w    -21.00  41.00   0.50    0.20    --   47.98 -38.00 120.00  124
 14  \w    -50.00 -20.00   0.50    1.00    --  -91.75  45.00 -30.00   60
 15  \w    -51.00 -21.00   0.50    1.00    --  -91.75  45.00  30.00   60
 16  \w     63.00  99.00   0.50    1.00    --  113.25 -94.00-150.00   72
 17  \w    122.00 147.00   0.50    1.00    --  113.25  45.00 -30.00   50
 18  \w    102.00 138.00   0.50    1.00    --  113.25 -86.00 127.30   72
 19  \w     42.00  69.00   0.50    1.00    --  113.25 -61.00  60.00   54
 20  \w     42.00  68.00   0.50    1.00    --  113.25 -61.00 -60.00   52
 21  \w     44.00  70.00   0.50    1.00    --  113.25 -61.00   0.00   52
 22  \w    135.00 173.00   0.50    1.00    --  113.25  15.00-180.00   76
 23  \w     79.00 104.00   0.50    1.00    --  113.25 -94.00  30.00   50
 24  \w    109.00 177.00   0.50    1.00    --  113.25  45.00 -60.00  136
 25  \w    122.00 148.00   0.50    1.00    --  113.25 125.00-180.00   52
 26  \w    148.00 176.00   0.50    1.00    --  113.25  15.00  90.00   56
 27  \w     62.00 106.00   0.50    1.00    --  113.25 -94.00 -90.00   88
 28  \w     51.00  77.00   0.50    1.00    --  113.25 -86.00 127.30   52
 29  \w     58.00  84.00   0.50    1.00    --  113.25 -77.00  60.00   52
 30  \w     92.00 118.00   0.50    1.00    --  113.25  77.00 -90.00   52
 31  \w    133.00 159.00   0.50    1.00    --  113.25  30.00  90.00   52
 32  \w     43.00  84.00   0.50    1.00    --  113.25 -94.00 120.00   82
 33  \w     42.00  67.00   0.50    1.00    --  113.25 -61.00-180.00   50
 34  \w    108.00 159.00   0.50    1.00    --  113.25  45.00-180.00  102
 35  \w    140.00 165.00   0.50    1.00    --  113.25  45.00-120.00   50
 36  \w    115.00 157.00   0.50    1.00    --  113.25  45.00 120.00   84
 37  \w    107.00 133.00   0.50    1.00    --  113.25  15.00-180.00   52
 38  \w    129.00 178.00   0.50    1.00    --  113.25  45.00  30.00   98
 39  \w     71.00  96.00   0.50    1.00    --  113.25 -94.00-180.00   50
 40  \w     79.00 105.00   0.50    1.00    --  113.25 -94.00   0.00   52
 41  \w     50.00 100.00   0.50    1.00    --  113.25 -77.00 -60.00  100
 42  \w    128.00 154.00   0.50    1.00    --  113.25 125.00  30.00   52
 43  \w    105.00 138.00   0.50    1.00    --  113.25  30.00  30.00   66
 44  \w    148.00 176.00   0.50    1.00    --  113.25  30.00  30.00   56
 45  \w    147.00 172.00   0.50    1.00    --  113.25 125.00 -60.00   50
 46  \w     47.00  93.00   0.50    1.00    --  113.25 -77.00-120.00   92
 47  \w     45.00  80.00   0.50    1.00    --  113.25 -77.00 150.00   70
 48  \w     64.00 103.00   0.50    1.00    --  113.25 -94.00-120.00   78
 49  \w     57.00 111.00   0.50    1.00    --  113.25-125.00-180.00  108
 50  \w     45.00  84.00   0.50    1.00    --  113.25 -94.00  60.00   78
 51  \w     57.00  91.00   0.50    1.00    --  113.25 -77.00 -90.00   68
 52  \w     73.00 102.00   0.50    1.00    --  113.25 -77.00   0.00   58
 53  \w     97.00 122.00   0.50    1.00    --  113.25 125.00 -60.00   50
 54  \w     43.00  69.00   0.50    1.00    --  113.25 -94.00 -30.00   52
 55  \w     76.00 101.00   0.50    1.00    --  113.25 -94.00 -30.00   50
 56  \w    103.00 128.00   0.50    1.00    --  113.25  45.00-150.00   50
 57  \w     42.00  74.00   0.50    1.00    --  113.25 -94.00   0.00   64
 58  \w    104.00 164.00   0.50    1.00    --  113.25  45.00 -90.00  120
 59  \w    105.00 131.00   0.50    1.00    --  113.25  15.00 150.00   52
 60  \w    142.00 167.00   0.50    1.00    --  113.25 125.00 120.00   50
 61  \w     99.00 131.00   0.50    1.00    --  113.25  77.00-150.00   64
 62  \w    146.00 178.00   0.50    1.00    --  113.25  77.00-150.00   64
 63  \w    106.00 140.00   0.50    1.00    --  113.25 -88.00 -86.02   68
 64  \w     62.00  88.00   0.50    1.00    --  113.25 -88.00  65.00   52
 65  \w     67.00  92.00   0.50    1.00    --  113.25 -88.00  65.00   50
 66  \w     42.00  67.00   0.50    1.00    --  113.25 -61.00  90.00   50
 67  \w     76.00 102.00   0.50    1.00    --  113.25 -94.00 -60.00   52
 68  \w     46.00  72.00   0.50    1.00    --  113.25 -94.00 -30.00   52
 69  \w     81.00 106.00   0.50    1.00    --  113.25 -94.00 150.00   50
 70  \w    109.00 146.00   0.50    1.00    --  113.25  30.00  60.00   74
;
_diffrn_measurement_device 'four-circle diffractometer'
_diffrn_measurement_device_type 'XtaLAB Synergy, Dualflex, HyPix'
_diffrn_measurement_method '\w scans'
_diffrn_orient_matrix_type 'CrysAlisPro convention (1999,Acta A55,543-557)'
_diffrn_orient_matrix_UB_11 0.0039303000
_diffrn_orient_matrix_UB_12 -0.1455632000
_diffrn_orient_matrix_UB_13 0.0748358000
_diffrn_orient_matrix_UB_21 0.1687082000
_diffrn_orient_matrix_UB_22 -0.0833659000
_diffrn_orient_matrix_UB_23 -0.1105005000
_diffrn_orient_matrix_UB_31 0.2363783000
_diffrn_orient_matrix_UB_32 0.0133514000
_diffrn_orient_matrix_UB_33 0.0606579000
_diffrn_radiation_monochromator mirror
_diffrn_radiation_probe x-ray
_diffrn_radiation_type 'Cu K\a'
_diffrn_radiation_wavelength 1.54184
_diffrn_reflns_av_R_equivalents 0.0306
_diffrn_reflns_av_unetI/netI 0.0364
_diffrn_reflns_Laue_measured_fraction_full 0.995
_diffrn_reflns_Laue_measured_fraction_max 0.980
_diffrn_reflns_limit_h_max 6
_diffrn_reflns_limit_h_min -5
_diffrn_reflns_limit_k_max 11
_diffrn_reflns_limit_k_min -12
_diffrn_reflns_limit_l_max 13
_diffrn_reflns_limit_l_min -13
_diffrn_reflns_number 8131
_diffrn_reflns_point_group_measured_fraction_full 0.995
_diffrn_reflns_point_group_measured_fraction_max 0.980
_diffrn_reflns_theta_full 67.684
_diffrn_reflns_theta_max 79.941
_diffrn_reflns_theta_min 4.207
_diffrn_source 'micro-focus sealed X-ray tube'
_diffrn_source_type 'PhotonJet (Cu) X-ray Source'
_exptl_absorpt_coefficient_mu 0.656
_exptl_absorpt_correction_T_max 1.00000
_exptl_absorpt_correction_T_min 0.47851
_exptl_absorpt_correction_type multi-scan
_exptl_absorpt_process_details
;
CrysAlisPro 1.171.43.100a (Rigaku Oxford Diffraction, 2023)
Empirical absorption correction using spherical harmonics,
implemented in SCALE3 ABSPACK scaling algorithm.
;
_exptl_crystal_colour colourless
_exptl_crystal_colour_primary colourless
_exptl_crystal_density_diffrn 1.215
_exptl_crystal_description irregular
_exptl_crystal_F_000 208
_exptl_crystal_recrystallization_method 'crystallized from ethylacetate'
_exptl_crystal_size_max 0.258
_exptl_crystal_size_mid 0.14
_exptl_crystal_size_min 0.097
_refine_diff_density_max 0.167
_refine_diff_density_min -0.197
_refine_diff_density_rms 0.042
_refine_ls_extinction_method none
_refine_ls_goodness_of_fit_ref 1.059
_refine_ls_hydrogen_treatment mixed
_refine_ls_matrix_type full
_refine_ls_number_parameters 132
_refine_ls_number_reflns 2263
_refine_ls_number_restraints 0
_refine_ls_restrained_S_all 1.059
_refine_ls_R_factor_all 0.0475
_refine_ls_R_factor_gt 0.0438
_refine_ls_shift/su_max 0.000
_refine_ls_shift/su_mean 0.000
_refine_ls_structure_factor_coef Fsqd
_refine_ls_weighting_details 'w=1/[\s^2^(Fo^2^)+(0.0847P)^2^+0.0291P] where P=(Fo^2^+2Fc^2^)/3'
_refine_ls_weighting_scheme calc
_refine_ls_wR_factor_gt 0.1312
_refine_ls_wR_factor_ref 0.1360
_reflns_Friedel_coverage 0.000
_reflns_number_gt 1952
_reflns_number_total 2263
_reflns_threshold_expression 'I > 2\s(I)'
_cod_data_source_file d5ce00839e2.cif
_cod_data_source_block exp_822_auto
_cod_depositor_comments
;
The following automatic conversions were performed:

data item '_chemical_melting_point' value '383-385' was changed to
'384.0(10)' -- the average value was taken and precision was
estimated.

Automatic conversion script
Id: cif_fix_values 8170 2020-07-09 18:12:32Z antanas 

 Adding full bibliography for 7250982--7251002.cif.
;
_cod_database_code 7250984
_shelx_shelxl_version_number 2018/3
_chemical_oxdiff_formula C8H11N3O
_shelx_space_group_comment
;
The symmetry employed for this shelxl refinement is uniquely defined
by the following loop, which should always be used as a source of
symmetry information in preference to the above space-group names.
They are only intended as comments.
;
_olex2_refinement_description
;
1. Fixed Uiso
 At 1.2 times of:
  All C(H) groups, All C(H,H) groups
 At 1.5 times of:
  All C(H,H,H) groups
2.a Secondary CH2 refined with riding coordinates:
 C10(H10A,H10B), C11(H11A,H11B), C12(H12A,H12B), C13(H13A,H13B)
2.b Aromatic/amide H refined with riding coordinates:
 C3(H3), C4(H4), C5(H5)
2.c Idealised Me refined as rotating group:
 C14(H14A,H14B,H14C)
;
_olex2_submission_special_instructions 'No special instructions were received'
_oxdiff_exptl_absorpt_empirical_details
;
Empirical correction (ABSPACK) includes:
- Absorption correction using spherical harmonics
- Frame scaling
;
_oxdiff_exptl_absorpt_empirical_full_max 2.124
_oxdiff_exptl_absorpt_empirical_full_min 0.630

loop_
_space_group_symop_operation_xyz
'x, y, z'
'-x, -y, -z'

loop_
_atom_site_label
_atom_site_type_symbol
_atom_site_fract_x
_atom_site_fract_y
_atom_site_fract_z
_atom_site_U_iso_or_equiv
_atom_site_adp_type
_atom_site_occupancy
_atom_site_site_symmetry_order
_atom_site_calc_flag
_atom_site_refinement_flags_posn
_atom_site_refinement_flags_adp
_atom_site_refinement_flags_occupancy
_atom_site_disorder_assembly
_atom_site_disorder_group
C1 C 0.7053(2) 0.61557(11) 0.87402(10) 0.0462(3) Uani 1 1 d . . . . .
N2 N 0.5270(2) 0.68962(11) 0.80343(11) 0.0604(3) Uani 1 1 d . . . . .
C3 C 0.5002(3) 0.83392(14) 0.79717(14) 0.0669(4) Uani 1 1 d . . . . .
H3 H 0.376435 0.890028 0.749432 0.080 Uiso 1 1 calc R U . . .
C4 C 0.6447(3) 0.90457(13) 0.85708(13) 0.0626(3) Uani 1 1 d . . . . .
H4 H 0.623211 1.005454 0.850583 0.075 Uiso 1 1 calc R U . . .
C5 C 0.8229(3) 0.81674(13) 0.92725(13) 0.0583(3) Uani 1 1 d . . . . .
H5 H 0.924779 0.860164 0.969591 0.070 Uiso 1 1 calc R U . . .
N6 N 0.85632(19) 0.67232(10) 0.93732(10) 0.0520(3) Uani 1 1 d . . . . .
N7 N 0.74955(18) 0.46529(10) 0.88876(9) 0.0491(3) Uani 1 1 d . . . . .
H7 H 0.865(3) 0.4282(17) 0.9421(15) 0.058(4) Uiso 1 1 d . . . . .
C8 C 0.6472(2) 0.36284(12) 0.83933(10) 0.0476(3) Uani 1 1 d . . . . .
O9 O 0.72523(18) 0.23576(9) 0.87208(9) 0.0642(3) Uani 1 1 d . . . . .
C10 C 0.4484(2) 0.40937(12) 0.74702(11) 0.0511(3) Uani 1 1 d . . . . .
H10A H 0.514717 0.460917 0.674359 0.061 Uiso 1 1 calc R U . . .
H10B H 0.303284 0.476406 0.788082 0.061 Uiso 1 1 calc R U . . .
C11 C 0.3649(2) 0.28034(12) 0.70090(11) 0.0526(3) Uani 1 1 d . . . . .
H11A H 0.278546 0.236627 0.771975 0.063 Uiso 1 1 calc R U . . .
H11B H 0.512644 0.207314 0.670257 0.063 Uiso 1 1 calc R U . . .
C12 C 0.1904(2) 0.32355(13) 0.59499(11) 0.0543(3) Uani 1 1 d . . . . .
H12A H 0.041722 0.395820 0.625850 0.065 Uiso 1 1 calc R U . . .
H12B H 0.276026 0.368056 0.524174 0.065 Uiso 1 1 calc R U . . .
C13 C 0.1097(3) 0.19417(15) 0.54849(14) 0.0673(4) Uani 1 1 d . . . . .
H13A H 0.028153 0.148307 0.619938 0.081 Uiso 1 1 calc R U . . .
H13B H 0.258470 0.123008 0.516044 0.081 Uiso 1 1 calc R U . . .
C14 C -0.0694(3) 0.23561(19) 0.44495(16) 0.0787(4) Uani 1 1 d . . . . .
H14A H 0.009371 0.281806 0.374069 0.118 Uiso 1 1 calc R U . . .
H14B H -0.221302 0.301891 0.477762 0.118 Uiso 1 1 calc R U . . .
H14C H -0.109330 0.149298 0.417598 0.118 Uiso 1 1 calc R U . . .

loop_
_atom_site_aniso_label
_atom_site_aniso_U_11
_atom_site_aniso_U_22
_atom_site_aniso_U_33
_atom_site_aniso_U_23
_atom_site_aniso_U_13
_atom_site_aniso_U_12
C1 0.0508(5) 0.0429(5) 0.0498(5) -0.0009(4) -0.0175(4) -0.0150(4)
N2 0.0699(6) 0.0436(5) 0.0744(6) 0.0020(4) -0.0380(5) -0.0141(4)
C3 0.0797(8) 0.0452(6) 0.0813(8) 0.0040(6) -0.0421(7) -0.0124(6)
C4 0.0815(8) 0.0395(6) 0.0723(8) 0.0004(5) -0.0300(6) -0.0159(5)
C5 0.0715(7) 0.0439(6) 0.0676(7) -0.0026(5) -0.0274(6) -0.0201(5)
N6 0.0599(5) 0.0424(5) 0.0603(5) -0.0010(4) -0.0264(4) -0.0161(4)
N7 0.0543(5) 0.0408(5) 0.0580(5) 0.0004(4) -0.0265(4) -0.0138(4)
C8 0.0529(6) 0.0414(5) 0.0539(6) -0.0002(4) -0.0184(4) -0.0163(4)
O9 0.0792(6) 0.0418(5) 0.0815(6) 0.0051(4) -0.0421(5) -0.0205(4)
C10 0.0557(6) 0.0451(6) 0.0589(6) 0.0004(4) -0.0242(5) -0.0167(4)
C11 0.0599(6) 0.0465(6) 0.0591(6) 0.0001(4) -0.0249(5) -0.0195(5)
C12 0.0578(6) 0.0525(6) 0.0593(6) -0.0008(5) -0.0236(5) -0.0186(5)
C13 0.0768(8) 0.0599(7) 0.0751(8) -0.0073(6) -0.0338(7) -0.0231(6)
C14 0.0865(10) 0.0871(11) 0.0764(9) -0.0095(7) -0.0388(8) -0.0325(8)

loop_
_atom_type_symbol
_atom_type_description
_atom_type_scat_dispersion_real
_atom_type_scat_dispersion_imag
_atom_type_scat_source
C C 0.0181 0.0091 'International Tables Vol C Tables 4.2.6.8 and 6.1.1.4'
H H 0.0000 0.0000 'International Tables Vol C Tables 4.2.6.8 and 6.1.1.4'
N N 0.0311 0.0180 'International Tables Vol C Tables 4.2.6.8 and 6.1.1.4'
O O 0.0492 0.0322 'International Tables Vol C Tables 4.2.6.8 and 6.1.1.4'

loop_
_geom_angle_atom_site_label_1
_geom_angle_atom_site_label_2
_geom_angle_atom_site_label_3
_geom_angle
_geom_angle_site_symmetry_1
_geom_angle_site_symmetry_3
_geom_angle_publ_flag
N2 C1 N6 126.28(10) . . ?
N2 C1 N7 120.68(9) . . ?
N6 C1 N7 113.04(9) . . ?
C1 N2 C3 115.27(10) . . ?
N2 C3 C4 123.80(11) . . ?
C3 C4 C5 115.71(11) . . ?
N6 C5 C4 122.89(11) . . ?
C5 N6 C1 116.03(10) . . ?
C8 N7 C1 132.94(9) . . ?
N7 C8 C10 120.33(9) . . ?
O9 C8 N7 117.43(9) . . ?
O9 C8 C10 122.24(10) . . ?
C8 C10 C11 112.32(9) . . ?
C10 C11 C12 112.72(9) . . ?
C13 C12 C11 112.49(10) . . ?
C12 C13 C14 113.30(12) . . ?

loop_
_geom_bond_atom_site_label_1
_geom_bond_atom_site_label_2
_geom_bond_distance
_geom_bond_site_symmetry_2
_geom_bond_publ_flag
C1 N2 1.3295(14) . ?
C1 N6 1.3392(13) . ?
C1 N7 1.3822(13) . ?
N2 C3 1.3323(16) . ?
C3 C4 1.3722(17) . ?
C4 C5 1.3734(18) . ?
C5 N6 1.3300(15) . ?
N7 C8 1.3802(13) . ?
C8 O9 1.2153(13) . ?
C8 C10 1.5101(14) . ?
C10 C11 1.5214(15) . ?
C11 C12 1.5239(15) . ?
C12 C13 1.5179(16) . ?
C13 C14 1.5197(18) . ?

loop_
_geom_hbond_atom_site_label_D
_geom_hbond_atom_site_label_H
_geom_hbond_atom_site_label_A
_geom_hbond_distance_DH
_geom_hbond_distance_HA
_geom_hbond_distance_DA
_geom_hbond_angle_DHA
_geom_hbond_site_symmetry_A
_geom_hbond_publ_flag
N7 H7 N6 0.889(17) 2.105(17) 2.9928(13) 176.4(14) 2_767 yes
